data_2228625
loop_
_publ_author_name
'Kozubkov\'a, Zuzana'
'Ne\<cas, Marek'
'V\'icha, Robert'

_publ_section_title
;
 1-Butyl-4-hydroxy-3-methylquinoline-2(1<i>H</i>)-one
;
_journal_coeditor_code ZL2326
_journal_issue 12
_journal_name_full 'Acta Crystallographica Section E'
_journal_page_first o3196
_journal_paper_doi 10.1107/S160053681004643X
_journal_volume 66
_journal_year 2010
_chemical_formula_iupac 'C14 H17 N O2'
_chemical_formula_moiety 'C14 H17 N O2'
_chemical_formula_sum 'C14 H17 N O2'
_chemical_formula_weight 231.29
_chemical_melting_point 471
_chemical_name_systematic
;
1-Butyl-4-hydroxy-3-methylquinoline-2(1<i>H</i>)-one
;
_space_group_IT_number 14
_symmetry_cell_setting monoclinic
_symmetry_space_group_name_Hall '-P 2ybc'
_symmetry_space_group_name_H-M 'P 1 21/c 1'
_atom_sites_solution_hydrogens geom
_atom_sites_solution_primary direct
_atom_sites_solution_secondary difmap
_cell_angle_alpha 90.00
_cell_angle_beta 110.749(7)
_cell_angle_gamma 90.00
_cell_formula_units_Z 4
_cell_length_a 11.8576(7)
_cell_length_b 10.7790(6)
_cell_length_c 9.8835(7)
_cell_measurement_reflns_used 2482
_cell_measurement_temperature 120(2)
_cell_measurement_theta_max 27.5901
_cell_measurement_theta_min 2.9908
_cell_volume 1181.31(14)
_computing_cell_refinement 'CrysAlis RED (Oxford Diffraction, 2009)'
_computing_data_collection 'CrysAlis CCD (Oxford Diffraction, 2009)'
_computing_data_reduction 'CrysAlis RED (Oxford Diffraction, 2009)'
_computing_molecular_graphics 'ORTEP-3 (Farrugia, 1997) and <i>Mercury</i> (Macrae <i>et al.</i>, 2008)'
_computing_publication_material 'SHELXL97 (Sheldrick, 2008)'
_computing_structure_refinement 'SHELXL97 (Sheldrick, 2008)'
_computing_structure_solution 'SHELXS97 (Sheldrick, 2008)'
_diffrn_ambient_temperature 120(2)
_diffrn_detector_area_resol_mean 8.4353
_diffrn_measured_fraction_theta_full 0.999
_diffrn_measured_fraction_theta_max 0.999
_diffrn_measurement_device_type
;
Oxford Diffraction Xcalibur diffractometer with a
Sapphire2 detector
;
_diffrn_measurement_method \w
_diffrn_radiation_monochromator graphite
_diffrn_radiation_source 'Enhance (Mo) X-ray Source'
_diffrn_radiation_type MoK\a
_diffrn_radiation_wavelength 0.71073
_diffrn_reflns_av_R_equivalents 0.0105
_diffrn_reflns_av_sigmaI/netI 0.0225
_diffrn_reflns_limit_h_max 14
_diffrn_reflns_limit_h_min -13
_diffrn_reflns_limit_k_max 12
_diffrn_reflns_limit_k_min -9
_diffrn_reflns_limit_l_max 11
_diffrn_reflns_limit_l_min -11
_diffrn_reflns_number 4533
_diffrn_reflns_theta_full 24.99
_diffrn_reflns_theta_max 24.99
_diffrn_reflns_theta_min 2.99
_diffrn_standards_number 0
_exptl_absorpt_coefficient_mu 0.087
_exptl_absorpt_correction_T_max 1.00000
_exptl_absorpt_correction_T_min 0.97801
_exptl_absorpt_correction_type multi-scan
_exptl_absorpt_process_details '(CrysAlis RED; Oxford Diffraction, 2009)'
_exptl_crystal_colour yellow
_exptl_crystal_density_diffrn 1.300
_exptl_crystal_density_method 'not measured'
_exptl_crystal_description block
_exptl_crystal_F_000 496
_exptl_crystal_size_max 0.40
_exptl_crystal_size_mid 0.40
_exptl_crystal_size_min 0.40
_refine_diff_density_max 0.150
_refine_diff_density_min -0.212
_refine_ls_extinction_method none
_refine_ls_goodness_of_fit_ref 0.990
_refine_ls_hydrogen_treatment constr
_refine_ls_matrix_type full
_refine_ls_number_parameters 157
_refine_ls_number_reflns 2077
_refine_ls_number_restraints 0
_refine_ls_restrained_S_all 0.990
_refine_ls_R_factor_all 0.0432
_refine_ls_R_factor_gt 0.0332
_refine_ls_shift/su_max 0.001
_refine_ls_shift/su_mean 0.000
_refine_ls_structure_factor_coef Fsqd
_refine_ls_weighting_details 'calc w=1/[\s^2^(Fo^2^)+(0.0533P)^2^+0.0000P] where P=(Fo^2^+2Fc^2^)/3'
_refine_ls_weighting_scheme calc
_refine_ls_wR_factor_gt 0.0831
_refine_ls_wR_factor_ref 0.0857
_reflns_number_gt 1625
_reflns_number_total 2077
_reflns_threshold_expression I>2\s(I)
_cod_data_source_file zl2326.cif
_cod_data_source_block I
_cod_original_cell_volume 1181.31(13)
_cod_original_sg_symbol_H-M 'P 21/c'
_cod_database_code 2228625
_cod_database_fobs_code 2228625

loop_
_symmetry_equiv_pos_as_xyz
'x, y, z'
'-x, y+1/2, -z+1/2'
'-x, -y, -z'
'x, -y-1/2, z-1/2'

loop_
_atom_site_type_symbol
_atom_site_label
_atom_site_fract_x
_atom_site_fract_y
_atom_site_fract_z
_atom_site_U_iso_or_equiv
_atom_site_adp_type
_atom_site_calc_flag
_atom_site_refinement_flags
_atom_site_occupancy
_atom_site_disorder_assembly
_atom_site_disorder_group
O O1 0.58070(7) 0.83511(7) 0.20280(9) 0.0221(2) Uani d . 1 . .
O O2 0.59308(7) 1.27747(7) 0.19762(9) 0.0210(2) Uani d . 1 . .
H H2A 0.5408 1.2746 0.2368 0.031 Uiso calc R 1 . .
N N1 0.68444(8) 0.93464(9) 0.08212(10) 0.0165(2) Uani d . 1 . .
C C1 0.61444(10) 0.93675(11) 0.16869(12) 0.0168(3) Uani d . 1 . .
C C2 0.58304(10) 1.05481(11) 0.21508(12) 0.0164(3) Uani d . 1 . .
C C3 0.62176(10) 1.16166(11) 0.17139(12) 0.0161(3) Uani d . 1 . .
C C4 0.70374(10) 1.15797(11) 0.09202(12) 0.0166(3) Uani d . 1 . .
C C5 0.75484(10) 1.26662(11) 0.06041(13) 0.0194(3) Uani d . 1 . .
H H5A 0.7342 1.3447 0.0898 0.023 Uiso calc R 1 . .
C C6 0.83446(11) 1.26165(12) -0.01253(13) 0.0220(3) Uani d . 1 . .
H H6A 0.8688 1.3357 -0.0330 0.026 Uiso calc R 1 . .
C C7 0.86408(10) 1.14718(12) -0.05593(13) 0.0227(3) Uani d . 1 . .
H H7A 0.9185 1.1437 -0.1070 0.027 Uiso calc R 1 . .
C C8 0.81590(10) 1.03880(11) -0.02618(13) 0.0195(3) Uani d . 1 . .
H H8A 0.8376 0.9615 -0.0562 0.023 Uiso calc R 1 . .
C C9 0.73476(10) 1.04230(11) 0.04853(12) 0.0164(3) Uani d . 1 . .
C C10 0.50878(10) 1.05049(11) 0.31107(13) 0.0206(3) Uani d . 1 . .
H H10A 0.5068 1.1331 0.3516 0.031 Uiso calc R 1 . .
H H10B 0.5448 0.9913 0.3899 0.031 Uiso calc R 1 . .
H H10C 0.4264 1.0243 0.2542 0.031 Uiso calc R 1 . .
C C11 0.70685(10) 0.81262(11) 0.02898(13) 0.0183(3) Uani d . 1 . .
H H11A 0.7145 0.8233 -0.0669 0.022 Uiso calc R 1 . .
H H11B 0.6368 0.7580 0.0164 0.022 Uiso calc R 1 . .
C C12 0.82009(10) 0.75039(12) 0.13077(13) 0.0198(3) Uani d . 1 . .
H H12A 0.8072 0.7273 0.2212 0.024 Uiso calc R 1 . .
H H12B 0.8877 0.8103 0.1561 0.024 Uiso calc R 1 . .
C C13 0.85459(11) 0.63463(12) 0.06562(14) 0.0251(3) Uani d . 1 . .
H H13A 0.7849 0.5773 0.0332 0.030 Uiso calc R 1 . .
H H13B 0.8742 0.6585 -0.0203 0.030 Uiso calc R 1 . .
C C14 0.96221(11) 0.56796(11) 0.17331(14) 0.0253(3) Uani d . 1 . .
H H14A 0.9855 0.4982 0.1252 0.038 Uiso calc R 1 . .
H H14B 0.9405 0.5369 0.2540 0.038 Uiso calc R 1 . .
H H14C 1.0300 0.6258 0.2101 0.038 Uiso calc R 1 . .

loop_
_atom_site_aniso_label
_atom_site_aniso_U_11
_atom_site_aniso_U_22
_atom_site_aniso_U_33
_atom_site_aniso_U_12
_atom_site_aniso_U_13
_atom_site_aniso_U_23
O1 0.0251(5) 0.0147(5) 0.0314(5) -0.0013(4) 0.0161(4) 0.0010(4)
O2 0.0232(5) 0.0150(5) 0.0303(5) 0.0007(4) 0.0164(4) -0.0005(4)
N1 0.0173(5) 0.0139(6) 0.0198(5) -0.0004(4) 0.0085(4) -0.0015(4)
C1 0.0153(6) 0.0165(7) 0.0178(6) -0.0014(5) 0.0052(5) 0.0013(5)
C2 0.0139(6) 0.0178(7) 0.0170(6) 0.0007(5) 0.0047(5) 0.0004(5)
C3 0.0153(6) 0.0140(7) 0.0171(6) 0.0015(5) 0.0034(5) -0.0016(5)
C4 0.0146(6) 0.0176(7) 0.0159(6) 0.0005(5) 0.0035(5) 0.0011(5)
C5 0.0208(6) 0.0165(7) 0.0201(7) 0.0001(5) 0.0061(5) 0.0007(5)
C6 0.0235(6) 0.0205(7) 0.0238(7) -0.0053(5) 0.0107(5) 0.0026(6)
C7 0.0213(6) 0.0279(8) 0.0219(7) -0.0007(6) 0.0113(5) 0.0017(6)
C8 0.0199(6) 0.0201(7) 0.0196(7) 0.0016(5) 0.0082(5) -0.0021(5)
C9 0.0148(6) 0.0177(7) 0.0149(6) -0.0013(5) 0.0032(5) 0.0011(5)
C10 0.0241(6) 0.0156(7) 0.0262(7) 0.0004(5) 0.0138(5) 0.0002(5)
C11 0.0207(6) 0.0144(7) 0.0216(7) -0.0020(5) 0.0096(5) -0.0037(5)
C12 0.0214(6) 0.0176(7) 0.0217(6) -0.0006(5) 0.0093(5) -0.0011(5)
C13 0.0265(7) 0.0212(7) 0.0262(7) 0.0039(6) 0.0074(6) -0.0021(6)
C14 0.0282(7) 0.0220(7) 0.0271(7) 0.0050(6) 0.0115(6) 0.0017(6)

loop_
_atom_type_symbol
_atom_type_description
_atom_type_scat_dispersion_real
_atom_type_scat_dispersion_imag
_atom_type_scat_source
C C 0.0033 0.0016 'International Tables Vol C Tables 4.2.6.8 and 6.1.1.4'
H H 0.0000 0.0000 'International Tables Vol C Tables 4.2.6.8 and 6.1.1.4'
N N 0.0061 0.0033 'International Tables Vol C Tables 4.2.6.8 and 6.1.1.4'
O O 0.0106 0.0060 'International Tables Vol C Tables 4.2.6.8 and 6.1.1.4'

loop_
_geom_angle_atom_site_label_1
_geom_angle_atom_site_label_2
_geom_angle_atom_site_label_3
_geom_angle_site_symmetry_1
_geom_angle_site_symmetry_3
_geom_angle
_geom_angle_publ_flag
C3 O2 H2A . . 109.5 ?
C1 N1 C9 . . 122.14(10) ?
C1 N1 C11 . . 117.19(9) ?
C9 N1 C11 . . 120.66(10) ?
O1 C1 N1 . . 118.00(10) ?
O1 C1 C2 . . 122.81(11) ?
N1 C1 C2 . . 119.19(10) ?
C3 C2 C1 . . 119.28(11) ?
C3 C2 C10 . . 124.21(11) ?
C1 C2 C10 . . 116.51(10) ?
O2 C3 C2 . . 125.91(10) ?
O2 C3 C4 . . 113.21(10) ?
C2 C3 C4 . . 120.86(10) ?
C5 C4 C9 . . 119.36(11) ?
C5 C4 C3 . . 121.50(11) ?
C9 C4 C3 . . 119.12(10) ?
C6 C5 C4 . . 120.94(12) ?
C6 C5 H5A . . 119.5 ?
C4 C5 H5A . . 119.5 ?
C5 C6 C7 . . 119.38(11) ?
C5 C6 H6A . . 120.3 ?
C7 C6 H6A . . 120.3 ?
C8 C7 C6 . . 121.15(11) ?
C8 C7 H7A . . 119.4 ?
C6 C7 H7A . . 119.4 ?
C7 C8 C9 . . 120.16(11) ?
C7 C8 H8A . . 119.9 ?
C9 C8 H8A . . 119.9 ?
N1 C9 C8 . . 122.13(11) ?
N1 C9 C4 . . 118.85(10) ?
C8 C9 C4 . . 119.02(11) ?
C2 C10 H10A . . 109.5 ?
C2 C10 H10B . . 109.5 ?
H10A C10 H10B . . 109.5 ?
C2 C10 H10C . . 109.5 ?
H10A C10 H10C . . 109.5 ?
H10B C10 H10C . . 109.5 ?
N1 C11 C12 . . 112.73(9) ?
N1 C11 H11A . . 109.0 ?
C12 C11 H11A . . 109.0 ?
N1 C11 H11B . . 109.0 ?
C12 C11 H11B . . 109.0 ?
H11A C11 H11B . . 107.8 ?
C11 C12 C13 . . 112.83(10) ?
C11 C12 H12A . . 109.0 ?
C13 C12 H12A . . 109.0 ?
C11 C12 H12B . . 109.0 ?
C13 C12 H12B . . 109.0 ?
H12A C12 H12B . . 107.8 ?
C14 C13 C12 . . 112.02(10) ?
C14 C13 H13A . . 109.2 ?
C12 C13 H13A . . 109.2 ?
C14 C13 H13B . . 109.2 ?
C12 C13 H13B . . 109.2 ?
H13A C13 H13B . . 107.9 ?
C13 C14 H14A . . 109.5 ?
C13 C14 H14B . . 109.5 ?
H14A C14 H14B . . 109.5 ?
C13 C14 H14C . . 109.5 ?
H14A C14 H14C . . 109.5 ?
H14B C14 H14C . . 109.5 ?

loop_
_geom_bond_atom_site_label_1
_geom_bond_atom_site_label_2
_geom_bond_site_symmetry_2
_geom_bond_distance
_geom_bond_publ_flag
O1 C1 . 1.2528(13) ?
O2 C3 . 1.3429(13) ?
O2 H2A . 0.8400 ?
N1 C1 . 1.3873(15) ?
N1 C9 . 1.3976(14) ?
N1 C11 . 1.4749(14) ?
C1 C2 . 1.4454(16) ?
C2 C3 . 1.3655(16) ?
C2 C10 . 1.5064(15) ?
C3 C4 . 1.4499(16) ?
C4 C5 . 1.4037(16) ?
C4 C9 . 1.4095(15) ?
C5 C6 . 1.3771(16) ?
C5 H5A . 0.9500 ?
C6 C7 . 1.3915(17) ?
C6 H6A . 0.9500 ?
C7 C8 . 1.3772(16) ?
C7 H7A . 0.9500 ?
C8 C9 . 1.4056(16) ?
C8 H8A . 0.9500 ?
C10 H10A . 0.9800 ?
C10 H10B . 0.9800 ?
C10 H10C . 0.9800 ?
C11 C12 . 1.5192(16) ?
C11 H11A . 0.9900 ?
C11 H11B . 0.9900 ?
C12 C13 . 1.5249(16) ?
C12 H12A . 0.9900 ?
C12 H12B . 0.9900 ?
C13 C14 . 1.5217(16) ?
C13 H13A . 0.9900 ?
C13 H13B . 0.9900 ?
C14 H14A . 0.9800 ?
C14 H14B . 0.9800 ?
C14 H14C . 0.9800 ?

loop_
_geom_hbond_atom_site_label_D
_geom_hbond_atom_site_label_H
_geom_hbond_atom_site_label_A
_geom_hbond_site_symmetry_A
_geom_hbond_distance_DH
_geom_hbond_distance_HA
_geom_hbond_distance_DA
_geom_hbond_angle_DHA
O2 H2A O1 2_655 0.84 1.86 2.6529(14) 156.4

loop_
_cod_related_entry_id
_cod_related_entry_database
_cod_related_entry_code
1 ChemSpider 23646586
